data_4088760
loop_
_publ_author_name
'He, Xu-Xian'
'Li, Yinwu'
'Ma, Bei-Bei'
'Ke, Zhuofeng'
'Liu, Feng-Shou'

_publ_section_title
;
 Sterically Encumbered Tetraarylimidazolium Carbene Pd-PEPPSI Complexes:
 Highly Efficient Direct Arylation of Imidazoles with Aryl Bromides under
 Aerobic Conditions
;
_journal_issue 16
_journal_name_full Organometallics
_journal_page_first 2655
_journal_paper_doi 10.1021/acs.organomet.6b00391
_journal_volume 35
_journal_year 2016
_chemical_formula_sum 'C36 H32 Cl3 N3 Pd'
_chemical_formula_weight 719.40
_space_group_IT_number 15
_space_group_name_Hall '-C 2yc'
_space_group_name_H-M_alt 'C 1 2/c 1'
_symmetry_cell_setting monoclinic
_symmetry_space_group_name_H-M 'C 1 2/c 1'
_atom_sites_solution_hydrogens geom
_atom_sites_solution_primary direct
_atom_sites_solution_secondary difmap
_audit_creation_method SHELXL-97
_cell_angle_alpha 90.00
_cell_angle_beta 99.1540(10)
_cell_angle_gamma 90.00
_cell_formula_units_Z 4
_cell_length_a 13.5097(6)
_cell_length_b 19.2606(7)
_cell_length_c 12.5388(5)
_cell_measurement_temperature 293(2)
_cell_volume 3221.1(2)
_computing_cell_refinement 'Bruker FRAMBO'
_computing_data_collection 'Bruker FRAMBO'
_computing_data_reduction 'Bruker SAINT'
_computing_molecular_graphics 'Bruker SHELXTL'
_computing_publication_material 'Bruker SHELXTL'
_computing_structure_refinement 'SHELXL-97 (Sheldrick, 1997)'
_computing_structure_solution 'SHELXS-97 (Sheldrick, 1990)'
_diffrn_ambient_temperature 293(2)
_diffrn_measured_fraction_theta_full 0.995
_diffrn_measured_fraction_theta_max 0.995
_diffrn_measurement_device_type 'multiwire proportional'
_diffrn_measurement_method 'phi and omega scans'
_diffrn_radiation_monochromator graphite
_diffrn_radiation_source 'fine-focus sealed tube'
_diffrn_radiation_type MoK\a
_diffrn_radiation_wavelength 0.71073
_diffrn_reflns_av_R_equivalents 0.0336
_diffrn_reflns_av_sigmaI/netI 0.0282
_diffrn_reflns_limit_h_max 17
_diffrn_reflns_limit_h_min -17
_diffrn_reflns_limit_k_max 24
_diffrn_reflns_limit_k_min -24
_diffrn_reflns_limit_l_max 16
_diffrn_reflns_limit_l_min -16
_diffrn_reflns_number 14633
_diffrn_reflns_theta_full 27.48
_diffrn_reflns_theta_max 27.48
_diffrn_reflns_theta_min 3.05
_exptl_absorpt_coefficient_mu 0.855
_exptl_absorpt_correction_T_max 0.8342
_exptl_absorpt_correction_T_min 0.7483
_exptl_absorpt_correction_type none
_exptl_crystal_colour red
_exptl_crystal_density_diffrn 1.483
_exptl_crystal_density_method 'not measured'
_exptl_crystal_description plate
_exptl_crystal_F_000 1464
_exptl_crystal_size_max 0.36
_exptl_crystal_size_mid 0.32
_exptl_crystal_size_min 0.22
_refine_diff_density_max 0.845
_refine_diff_density_min -0.501
_refine_diff_density_rms 0.068
_refine_ls_extinction_method none
_refine_ls_goodness_of_fit_ref 1.074
_refine_ls_hydrogen_treatment mixed
_refine_ls_matrix_type full
_refine_ls_number_parameters 206
_refine_ls_number_reflns 3683
_refine_ls_number_restraints 1
_refine_ls_restrained_S_all 1.074
_refine_ls_R_factor_all 0.0317
_refine_ls_R_factor_gt 0.0288
_refine_ls_shift/su_max 0.001
_refine_ls_shift/su_mean 0.000
_refine_ls_structure_factor_coef Fsqd
_refine_ls_weighting_details 'calc w=1/[\s^2^(Fo^2^)+(0.0422P)^2^+2.1883P] where P=(Fo^2^+2Fc^2^)/3'
_refine_ls_weighting_scheme calc
_refine_ls_wR_factor_gt 0.0750
_refine_ls_wR_factor_ref 0.0766
_reflns_number_gt 3330
_reflns_number_total 3683
_reflns_threshold_expression >2sigma(I)
_cod_data_source_file om6b00391_si_002.cif
_cod_data_source_block c2
_cod_depositor_comments
;
The following automatic conversions were performed:

data item '_symmetry_cell_setting' value 'Monoclinic' was changed to
'monoclinic' in accordance with the
/home/saulius/struct/COD-crude-data/automatic-downloads/DataCite-retrospective/ACS/depositions/lib/dictionaries/cif_core.dic
dictionary named 'cif_core.dic' version 2.4.2 last updated on
2011-04-26.

Automatic conversion script
Id: cif_fix_values 6909 2019-04-08 15:41:33Z antanas 
;
_cod_original_sg_symbol_H-M C2/c
_cod_database_code 4088760

loop_
_symmetry_equiv_pos_as_xyz
'x, y, z'
'-x, y, -z+1/2'
'x+1/2, y+1/2, z'
'-x+1/2, y+1/2, -z+1/2'
'-x, -y, -z'
'x, -y, z-1/2'
'-x+1/2, -y+1/2, -z'
'x+1/2, -y+1/2, z-1/2'

loop_
_atom_site_label
_atom_site_type_symbol
_atom_site_fract_x
_atom_site_fract_y
_atom_site_fract_z
_atom_site_U_iso_or_equiv
_atom_site_adp_type
_atom_site_occupancy
_atom_site_symmetry_multiplicity
_atom_site_calc_flag
_atom_site_refinement_flags
C1 C 0.32378(13) 0.15267(9) 0.27664(14) 0.0231(3) Uani 1 1 d .
C2 C 0.30290(14) 0.15229(10) 0.38225(15) 0.0281(4) Uani 1 1 d .
C3 C 0.20983(16) 0.17861(12) 0.39859(18) 0.0390(5) Uani 1 1 d .
H3 H 0.1943 0.1808 0.4681 0.047 Uiso 1 1 calc R
C4 C 0.14088(16) 0.20133(12) 0.3122(2) 0.0422(5) Uani 1 1 d .
H4 H 0.0798 0.2194 0.3245 0.051 Uiso 1 1 calc R
C5 C 0.16124(15) 0.19768(11) 0.20797(18) 0.0359(4) Uani 1 1 d .
H5 H 0.1126 0.2113 0.1507 0.043 Uiso 1 1 calc R
C6 C 0.25435(14) 0.17370(9) 0.18728(15) 0.0272(4) Uani 1 1 d .
C7 C 0.37536(16) 0.12301(11) 0.47548(15) 0.0344(4) Uani 1 1 d .
H7A H 0.3654 0.0738 0.4798 0.052 Uiso 1 1 calc R
H7B H 0.3639 0.1445 0.5415 0.052 Uiso 1 1 calc R
H7C H 0.4428 0.1321 0.4644 0.052 Uiso 1 1 calc R
C8 C 0.27797(16) 0.16960(10) 0.07430(15) 0.0334(4) Uani 1 1 d .
H8A H 0.3285 0.2033 0.0656 0.050 Uiso 1 1 calc R
H8B H 0.2184 0.1790 0.0236 0.050 Uiso 1 1 calc R
H8C H 0.3021 0.1239 0.0616 0.050 Uiso 1 1 calc R
C9 C 0.45038(13) 0.05886(8) 0.25495(13) 0.0211(3) Uani 1 1 d .
C10 C 0.38389(13) -0.00124(9) 0.26297(14) 0.0232(3) Uani 1 1 d .
C11 C 0.41832(16) -0.05513(10) 0.33382(16) 0.0315(4) Uani 1 1 d .
H11 H 0.4786 -0.0502 0.3806 0.038 Uiso 1 1 calc R
C12 C 0.36330(17) -0.11609(10) 0.33500(18) 0.0380(5) Uani 1 1 d .
H12 H 0.3876 -0.1521 0.3813 0.046 Uiso 1 1 calc R
C13 C 0.27228(17) -0.12328(10) 0.26727(19) 0.0391(5) Uani 1 1 d .
H13 H 0.2356 -0.1641 0.2676 0.047 Uiso 1 1 calc R
C14 C 0.23608(15) -0.06915(11) 0.19889(18) 0.0362(4) Uani 1 1 d .
H14 H 0.1743 -0.0736 0.1545 0.043 Uiso 1 1 calc R
C15 C 0.29122(14) -0.00842(10) 0.19614(16) 0.0289(4) Uani 1 1 d .
H15 H 0.2665 0.0275 0.1498 0.035 Uiso 1 1 calc R
C16 C 0.5000 0.17160(12) 0.2500 0.0224(5) Uani 1 2 d S
C17 C 0.54514(17) 0.42026(11) 0.33581(19) 0.0386(5) Uani 1 1 d .
H17 H 0.5759 0.3959 0.3961 0.046 Uiso 1 1 calc R
C18 C 0.5476(2) 0.49260(12) 0.3381(2) 0.0501(6) Uani 1 1 d D
C19 C 0.5000 0.52911(16) 0.2500 0.0549(10) Uani 1 2 d S
H19 H 0.5000 0.5774 0.2500 0.066 Uiso 1 2 calc SR
Cl1 Cl 0.49021(4) 0.27490(2) 0.43214(4) 0.03490(12) Uani 1 1 d .
Cl2 Cl 0.61152(15) 0.52905(7) 0.44833(13) 0.0755(5) Uani 0.50 1 d P
H18 H 0.546(6) 0.526(3) 0.393(4) 0.091 Uiso 0.50 1 d PD
N1 N 0.42160(11) 0.12897(7) 0.25808(11) 0.0207(3) Uani 1 1 d .
N2 N 0.5000 0.38465(11) 0.2500 0.0324(5) Uani 1 2 d S
Pd1 Pd 0.5000 0.274349(9) 0.2500 0.02360(8) Uani 1 2 d S

loop_
_atom_site_aniso_label
_atom_site_aniso_U_11
_atom_site_aniso_U_22
_atom_site_aniso_U_33
_atom_site_aniso_U_23
_atom_site_aniso_U_13
_atom_site_aniso_U_12
C1 0.0194(9) 0.0223(8) 0.0290(8) 0.0000(7) 0.0082(7) 0.0019(6)
C2 0.0247(10) 0.0329(9) 0.0286(9) -0.0006(7) 0.0099(7) -0.0016(7)
C3 0.0284(11) 0.0511(12) 0.0414(11) -0.0095(10) 0.0175(9) -0.0007(9)
C4 0.0232(10) 0.0447(12) 0.0611(14) -0.0104(11) 0.0134(10) 0.0080(9)
C5 0.0233(10) 0.0327(10) 0.0502(12) -0.0004(9) 0.0009(8) 0.0074(8)
C6 0.0261(9) 0.0226(8) 0.0328(9) 0.0013(7) 0.0048(7) 0.0025(7)
C7 0.0340(11) 0.0434(11) 0.0273(9) 0.0048(8) 0.0094(8) -0.0032(9)
C8 0.0363(11) 0.0336(10) 0.0292(9) 0.0079(8) 0.0017(8) 0.0036(8)
C9 0.0192(8) 0.0218(8) 0.0228(7) 0.0009(6) 0.0052(6) 0.0005(6)
C10 0.0199(8) 0.0230(8) 0.0285(8) -0.0002(7) 0.0097(7) -0.0015(6)
C11 0.0310(10) 0.0286(9) 0.0356(10) 0.0058(8) 0.0077(8) -0.0010(7)
C12 0.0436(13) 0.0276(9) 0.0465(12) 0.0080(9) 0.0183(9) -0.0014(8)
C13 0.0376(12) 0.0275(9) 0.0576(13) -0.0033(9) 0.0239(10) -0.0095(8)
C14 0.0219(10) 0.0401(11) 0.0484(12) -0.0080(9) 0.0109(8) -0.0083(8)
C15 0.0225(9) 0.0289(9) 0.0362(10) 0.0005(7) 0.0076(7) -0.0005(7)
C16 0.0246(13) 0.0228(11) 0.0212(11) 0.000 0.0081(9) 0.000
C17 0.0369(12) 0.0288(10) 0.0540(13) -0.0038(9) 0.0197(10) -0.0033(8)
C18 0.0571(16) 0.0314(11) 0.0678(16) -0.0113(11) 0.0283(13) -0.0092(10)
C19 0.072(3) 0.0200(13) 0.081(3) 0.000 0.037(2) 0.000
Cl1 0.0436(3) 0.0326(2) 0.0322(3) -0.00552(18) 0.0174(2) -0.00327(18)
Cl2 0.1176(14) 0.0457(7) 0.0673(9) -0.0215(7) 0.0276(9) -0.0381(8)
N1 0.0191(7) 0.0214(7) 0.0227(7) 0.0015(5) 0.0069(5) 0.0016(5)
N2 0.0288(12) 0.0245(11) 0.0484(14) 0.000 0.0193(10) 0.000
Pd1 0.02490(12) 0.01876(11) 0.03002(12) 0.000 0.01322(8) 0.000

loop_
_atom_type_symbol
_atom_type_description
_atom_type_scat_dispersion_real
_atom_type_scat_dispersion_imag
_atom_type_scat_source
C C 0.0033 0.0016 'International Tables Vol C Tables 4.2.6.8 and 6.1.1.4'
H H 0.0000 0.0000 'International Tables Vol C Tables 4.2.6.8 and 6.1.1.4'
Cl Cl 0.1484 0.1585 'International Tables Vol C Tables 4.2.6.8 and 6.1.1.4'
N N 0.0061 0.0033 'International Tables Vol C Tables 4.2.6.8 and 6.1.1.4'
Pd Pd -0.9988 1.0072 'International Tables Vol C Tables 4.2.6.8 and 6.1.1.4'

loop_
_geom_angle_atom_site_label_1
_geom_angle_atom_site_label_2
_geom_angle_atom_site_label_3
_geom_angle
_geom_angle_site_symmetry_1
_geom_angle_site_symmetry_3
C2 C1 C6 123.29(16) . .
C2 C1 N1 118.46(16) . .
C6 C1 N1 118.24(15) . .
C1 C2 C3 117.26(18) . .
C1 C2 C7 122.15(17) . .
C3 C2 C7 120.57(17) . .
C4 C3 C2 120.55(19) . .
C4 C3 H3 119.7 . .
C2 C3 H3 119.7 . .
C5 C4 C3 121.01(18) . .
C5 C4 H4 119.5 . .
C3 C4 H4 119.5 . .
C4 C5 C6 120.80(19) . .
C4 C5 H5 119.6 . .
C6 C5 H5 119.6 . .
C1 C6 C5 116.94(17) . .
C1 C6 C8 121.52(16) . .
C5 C6 C8 121.52(18) . .
C2 C7 H7A 109.5 . .
C2 C7 H7B 109.5 . .
H7A C7 H7B 109.5 . .
C2 C7 H7C 109.5 . .
H7A C7 H7C 109.5 . .
H7B C7 H7C 109.5 . .
C6 C8 H8A 109.5 . .
C6 C8 H8B 109.5 . .
H8A C8 H8B 109.5 . .
C6 C8 H8C 109.5 . .
H8A C8 H8C 109.5 . .
H8B C8 H8C 109.5 . .
C9 C9 N1 106.38(9) 2_655 .
C9 C9 C10 128.45(9) 2_655 .
N1 C9 C10 125.16(15) . .
C11 C10 C15 118.91(16) . .
C11 C10 C9 118.73(16) . .
C15 C10 C9 122.17(16) . .
C12 C11 C10 120.63(19) . .
C12 C11 H11 119.7 . .
C10 C11 H11 119.7 . .
C13 C12 C11 120.09(19) . .
C13 C12 H12 120.0 . .
C11 C12 H12 120.0 . .
C12 C13 C14 119.63(18) . .
C12 C13 H13 120.2 . .
C14 C13 H13 120.2 . .
C13 C14 C15 120.64(19) . .
C13 C14 H14 119.7 . .
C15 C14 H14 119.7 . .
C14 C15 C10 120.04(18) . .
C14 C15 H15 120.0 . .
C10 C15 H15 120.0 . .
N1 C16 N1 105.5(2) 2_655 .
N1 C16 Pd1 127.25(10) 2_655 .
N1 C16 Pd1 127.25(10) . .
N2 C17 C18 122.3(2) . .
N2 C17 H17 118.8 . .
C18 C17 H17 118.8 . .
C19 C18 C17 119.1(2) . .
C19 C18 Cl2 124.36(19) . .
C17 C18 Cl2 116.5(2) . .
C19 C18 H18 100(5) . .
C17 C18 H18 134(5) . .
Cl2 C18 H18 34(5) . .
C18 C19 C18 118.7(3) 2_655 .
C18 C19 H19 120.7 2_655 .
C18 C19 H19 120.7 . .
C18 Cl2 H18 31.0(19) . .
C16 N1 C9 110.87(15) . .
C16 N1 C1 124.27(14) . .
C9 N1 C1 124.67(14) . .
C17 N2 C17 118.3(3) . 2_655
C17 N2 Pd1 120.83(13) . .
C17 N2 Pd1 120.83(13) 2_655 .
C16 Pd1 N2 180.0 . .
C16 Pd1 Cl1 90.265(11) . 2_655
N2 Pd1 Cl1 89.735(11) . 2_655
C16 Pd1 Cl1 90.265(11) . .
N2 Pd1 Cl1 89.735(11) . .
Cl1 Pd1 Cl1 179.47(2) 2_655 .

loop_
_geom_bond_atom_site_label_1
_geom_bond_atom_site_label_2
_geom_bond_distance
_geom_bond_site_symmetry_2
C1 C2 1.397(3) .
C1 C6 1.402(2) .
C1 N1 1.452(2) .
C2 C3 1.401(3) .
C2 C7 1.509(3) .
C3 C4 1.383(3) .
C3 H3 0.9300 .
C4 C5 1.379(3) .
C4 H4 0.9300 .
C5 C6 1.402(3) .
C5 H5 0.9300 .
C6 C8 1.503(3) .
C7 H7A 0.9600 .
C7 H7B 0.9600 .
C7 H7C 0.9600 .
C8 H8A 0.9600 .
C8 H8B 0.9600 .
C8 H8C 0.9600 .
C9 C9 1.366(3) 2_655
C9 N1 1.407(2) .
C9 C10 1.478(2) .
C10 C11 1.397(2) .
C10 C15 1.398(3) .
C11 C12 1.391(3) .
C11 H11 0.9300 .
C12 C13 1.386(3) .
C12 H12 0.9300 .
C13 C14 1.388(3) .
C13 H13 0.9300 .
C14 C15 1.390(3) .
C14 H14 0.9300 .
C15 H15 0.9300 .
C16 N1 1.357(2) 2_655
C16 N1 1.357(2) .
C16 Pd1 1.979(2) .
C17 N2 1.338(2) .
C17 C18 1.394(3) .
C17 H17 0.9300 .
C18 C19 1.379(3) .
C18 Cl2 1.664(3) .
C18 H18 0.944(10) .
C19 C18 1.379(3) 2_655
C19 H19 0.9300 .
Cl1 Pd1 2.3086(5) .
Cl2 H18 1.03(7) .
N2 C17 1.338(2) 2_655
N2 Pd1 2.125(2) .
Pd1 Cl1 2.3086(5) 2_655

loop_
_geom_torsion_atom_site_label_1
_geom_torsion_atom_site_label_2
_geom_torsion_atom_site_label_3
_geom_torsion_atom_site_label_4
_geom_torsion
_geom_torsion_site_symmetry_1
_geom_torsion_site_symmetry_4
C6 C1 C2 C3 -4.2(3) . .
N1 C1 C2 C3 176.94(17) . .
C6 C1 C2 C7 174.04(17) . .
N1 C1 C2 C7 -4.8(3) . .
C1 C2 C3 C4 2.4(3) . .
C7 C2 C3 C4 -175.8(2) . .
C2 C3 C4 C5 1.0(3) . .
C3 C4 C5 C6 -2.9(3) . .
C2 C1 C6 C5 2.4(3) . .
N1 C1 C6 C5 -178.73(16) . .
C2 C1 C6 C8 -176.60(17) . .
N1 C1 C6 C8 2.3(2) . .
C4 C5 C6 C1 1.2(3) . .
C4 C5 C6 C8 -179.78(19) . .
C9 C9 C10 C11 46.4(3) 2_655 .
N1 C9 C10 C11 -132.45(18) . .
C9 C9 C10 C15 -128.5(2) 2_655 .
N1 C9 C10 C15 52.6(2) . .
C15 C10 C11 C12 2.5(3) . .
C9 C10 C11 C12 -172.59(17) . .
C10 C11 C12 C13 -1.5(3) . .
C11 C12 C13 C14 -0.5(3) . .
C12 C13 C14 C15 1.3(3) . .
C13 C14 C15 C10 -0.3(3) . .
C11 C10 C15 C14 -1.6(3) . .
C9 C10 C15 C14 173.30(17) . .
N2 C17 C18 C19 1.6(3) . .
N2 C17 C18 Cl2 -177.08(16) . .
C17 C18 C19 C18 -0.74(15) . 2_655
Cl2 C18 C19 C18 177.8(3) . 2_655
N1 C16 N1 C9 -0.08(8) 2_655 .
Pd1 C16 N1 C9 179.92(8) . .
N1 C16 N1 C1 175.07(17) 2_655 .
Pd1 C16 N1 C1 -4.93(17) . .
C9 C9 N1 C16 0.2(2) 2_655 .
C10 C9 N1 C16 179.30(14) . .
C9 C9 N1 C1 -174.91(17) 2_655 .
C10 C9 N1 C1 4.2(3) . .
C2 C1 N1 C16 -96.58(18) . .
C6 C1 N1 C16 84.49(19) . .
C2 C1 N1 C9 77.9(2) . .
C6 C1 N1 C9 -101.02(19) . .
C18 C17 N2 C17 -0.79(16) . 2_655
C18 C17 N2 Pd1 179.21(16) . .
N1 C16 Pd1 N2 -5(100) 2_655 .
N1 C16 Pd1 N2 175(100) . .
N1 C16 Pd1 Cl1 72.29(7) 2_655 2_655
N1 C16 Pd1 Cl1 -107.71(7) . 2_655
N1 C16 Pd1 Cl1 -107.71(7) 2_655 .
N1 C16 Pd1 Cl1 72.29(7) . .
C17 N2 Pd1 C16 -68(100) . .
C17 N2 Pd1 C16 112(100) 2_655 .
C17 N2 Pd1 Cl1 -145.17(11) . 2_655
C17 N2 Pd1 Cl1 34.83(11) 2_655 2_655
C17 N2 Pd1 Cl1 34.83(11) . .
C17 N2 Pd1 Cl1 -145.17(11) 2_655 .
